data_7120913
loop_
_publ_author_name
'Kulmaczewski, Rafal'
'Trzop, Elzbieta'
'Kershaw Cook, Laurence J.'
'Collet, Eric'
'CHASTANET, Guillaume'
'Halcrow, Malcolm'

_publ_section_title
;
 Role of Symmetry Breaking in the Structural Trapping of Light-Induced
 Excited Spin States
;
_journal_name_full 'Chemical Communications'
_journal_paper_doi 10.1039/C7CC07990G
_journal_year 2017
_chemical_formula_moiety 'C28 H30 Fe N10 S2, 2(B F4), H2 O'
_chemical_formula_sum 'C28 H32 B2 F8 Fe N10 O S2'
_chemical_formula_weight 818.22
_chemical_melting_point ?
_space_group_crystal_system monoclinic
_space_group_IT_number 14
_space_group_name_Hall '-P 2ybc'
_space_group_name_H-M_alt 'P 1 21/c 1'
_symmetry_space_group_name_Hall '-P 2ybc'
_symmetry_space_group_name_H-M 'P 1 21/c 1'
_atom_sites_solution_hydrogens mixed
_atom_sites_solution_primary dual
_atom_sites_solution_secondary difmap
_audit_update_record
;
2017-07-28 deposited with the CCDC.
2017-11-20 downloaded from the CCDC.
;
_cell_angle_alpha 90
_cell_angle_beta 103.004(5)
_cell_angle_gamma 90
_cell_formula_units_Z 4
_cell_length_a 19.7442(10)
_cell_length_b 12.1364(5)
_cell_length_c 15.0558(9)
_cell_measurement_reflns_used 3428
_cell_measurement_temperature 20
_cell_measurement_theta_max 31.0800
_cell_measurement_theta_min 3.2360
_cell_volume 3515.2(3)
_computing_cell_refinement 'CrysAlisPro 1.171.38.41 (Rigaku OD, 2015)'
_computing_data_collection 'CrysAlisPro 1.171.37.31c (Rigaku OD, 2014)'
_computing_data_reduction 'CrysAlisPro 1.171.38.41 (Rigaku OD, 2015)'
_computing_molecular_graphics 'Mercury3.9 (2016)'
_computing_publication_material 'Olex2 (Dolomanov et al., 2009)'
_computing_structure_refinement 'ShelXL (Sheldrick, 2015)'
_computing_structure_solution 'ShelXT (Sheldrick, 2015)'
_diffrn_ambient_temperature 20.0
_diffrn_detector 'CCD plate'
_diffrn_detector_area_resol_mean 16.1852
_diffrn_detector_type Sapphire3
_diffrn_measured_fraction_theta_full 0.998
_diffrn_measured_fraction_theta_max 0.999
_diffrn_measurement_details
;
List of Runs (angles in degrees, time in seconds):

  # Type    Start    End  Width  t~exp~   \w     \q     \k     \f   Frames
#--------------------------------------------------------------------------
  1  \w      0.00  38.00   1.00    7.50    --  -33.81   0.00  90.00   38
  2  \w    -55.00 -11.00   1.00    7.50    --  -33.81  38.00 150.00   44
  3  \w    -73.00 -29.00   1.00    7.50    --  -33.81 -38.00 -30.00   44
  4  \w     58.00 109.00   1.00    7.50    --   35.69 178.00 -30.00   51
  5  \w     57.00 107.00   1.00    7.50    --   35.69 178.00-120.00   50
  6  \w   -109.00 -33.00   1.00    7.50    --  -33.81   0.00  90.00   76
;
_diffrn_measurement_device 'four-circle diffractometer'
_diffrn_measurement_device_type 'Xcalibur, Sapphire3'
_diffrn_measurement_method '\w scans'
_diffrn_orient_matrix_type 'CrysAlisPro convention (1999,Acta A55,543-557)'
_diffrn_orient_matrix_UB_11 0.0268742000
_diffrn_orient_matrix_UB_12 -0.0365844000
_diffrn_orient_matrix_UB_13 -0.0050142000
_diffrn_orient_matrix_UB_21 0.0251297000
_diffrn_orient_matrix_UB_22 0.0364618000
_diffrn_orient_matrix_UB_23 0.0255209000
_diffrn_orient_matrix_UB_31 -0.0025620000
_diffrn_orient_matrix_UB_32 -0.0273588000
_diffrn_orient_matrix_UB_33 0.0407438000
_diffrn_radiation_monochromator graphite
_diffrn_radiation_probe x-ray
_diffrn_radiation_type MoK\a
_diffrn_radiation_wavelength 0.71073
_diffrn_reflns_av_R_equivalents 0.0703
_diffrn_reflns_av_unetI/netI 0.1103
_diffrn_reflns_Laue_measured_fraction_full 0.998
_diffrn_reflns_Laue_measured_fraction_max 0.999
_diffrn_reflns_limit_h_max 25
_diffrn_reflns_limit_h_min -24
_diffrn_reflns_limit_k_max 14
_diffrn_reflns_limit_k_min -15
_diffrn_reflns_limit_l_max 19
_diffrn_reflns_limit_l_min -16
_diffrn_reflns_number 18249
_diffrn_reflns_point_group_measured_fraction_full 0.998
_diffrn_reflns_point_group_measured_fraction_max 0.999
_diffrn_reflns_theta_full 25.242
_diffrn_reflns_theta_max 27.000
_diffrn_reflns_theta_min 3.091
_diffrn_source 'fine-focus sealed X-ray tube'
_diffrn_source_type 'Enhance (Mo) X-ray Source'
_exptl_absorpt_coefficient_mu 0.632
_exptl_absorpt_correction_T_max 0.951
_exptl_absorpt_correction_T_min 0.917
_exptl_absorpt_correction_type analytical
_exptl_absorpt_process_details
;
CrysAlisPro 1.171.38.41 (Rigaku Oxford Diffraction, 2015)
Analytical numeric absorption correction using a multifaceted crystal
            model based on expressions derived by R.C. Clark & J.S. Reid.
(Clark, R. C. & Reid, J. S. (1995). Acta Cryst. A51, 887-897)
Empirical absorption correction using spherical harmonics,
 implemented in SCALE3 ABSPACK scaling algorithm.
;
_exptl_crystal_colour 'dark orange'
_exptl_crystal_colour_modifier dark
_exptl_crystal_colour_primary orange
_exptl_crystal_density_diffrn 1.546
_exptl_crystal_density_meas ?
_exptl_crystal_density_method none
_exptl_crystal_description block
_exptl_crystal_F_000 1672
_exptl_crystal_size_max 0.225
_exptl_crystal_size_mid 0.111
_exptl_crystal_size_min 0.101
_refine_diff_density_max 0.474
_refine_diff_density_min -0.479
_refine_diff_density_rms 0.093
_refine_ls_extinction_method none
_refine_ls_goodness_of_fit_ref 0.991
_refine_ls_hydrogen_treatment constr
_refine_ls_matrix_type full
_refine_ls_number_parameters 489
_refine_ls_number_reflns 7671
_refine_ls_number_restraints 4
_refine_ls_restrained_S_all 0.991
_refine_ls_R_factor_all 0.0957
_refine_ls_R_factor_gt 0.0523
_refine_ls_shift/su_max 0.000
_refine_ls_shift/su_mean 0.000
_refine_ls_structure_factor_coef Fsqd
_refine_ls_weighting_details 'w=1/[\s^2^(Fo^2^)+(0.0162P)^2^] where P=(Fo^2^+2Fc^2^)/3'
_refine_ls_weighting_scheme calc
_refine_ls_wR_factor_gt 0.0817
_refine_ls_wR_factor_ref 0.0981
_reflns_Friedel_coverage 0.000
_reflns_number_gt 5047
_reflns_number_total 7671
_reflns_threshold_expression 'I > 2\s(I)'
_cod_data_source_file c7cc07990g1.cif
_cod_data_source_block rk137H2O_020K
_cod_depositor_comments
;
The following automatic conversions were performed:

'_chemical_melting_point' value 'not measured' was changed to '?' -
the value is undefined or not given.

'_exptl_crystal_density_meas' value 'not measured' was changed to '?'
- the value is perceived as not measured.

Automatic conversion script
Id: cif_fix_values 4973 2017-02-22 13:04:09Z antanas 
;
_cod_database_code 7120913
_shelx_space_group_comment
;
The symmetry employed for this shelxl refinement is uniquely defined
by the following loop, which should always be used as a source of
symmetry information in preference to the above space-group names.
They are only intended as comments.
;
_reflns_odcompleteness_completeness 99.79
_reflns_odcompleteness_iscentric 1
_reflns_odcompleteness_theta 26.32

loop_
_space_group_symop_operation_xyz
'x, y, z'
'-x, y+1/2, -z+1/2'
'-x, -y, -z'
'x, -y-1/2, z-1/2'

loop_
_atom_site_label
_atom_site_type_symbol
_atom_site_fract_x
_atom_site_fract_y
_atom_site_fract_z
_atom_site_U_iso_or_equiv
_atom_site_adp_type
_atom_site_occupancy
_atom_site_site_symmetry_order
_atom_site_calc_flag
_atom_site_refinement_flags_posn
_atom_site_refinement_flags_occupancy
_atom_site_disorder_assembly
_atom_site_disorder_group
Fe1 Fe 0.26985(2) 0.61192(4) 0.41858(3) 0.01208(12) Uani 1 1 d . . . .
S1 S 0.59642(4) 0.70202(7) 0.49756(6) 0.01545(19) Uani 1 1 d . . . .
S2 S -0.05082(4) 0.50353(7) 0.26253(6) 0.0176(2) Uani 1 1 d . . . .
N2 N 0.34300(13) 0.7628(2) 0.54713(17) 0.0127(6) Uani 1 1 d . . . .
N3 N 0.36723(13) 0.6342(2) 0.45181(17) 0.0119(6) Uani 1 1 d . . . .
N9 N 0.18500(13) 0.4633(2) 0.48781(17) 0.0122(6) Uani 1 1 d . . . .
N6 N 0.25001(13) 0.7221(2) 0.32131(17) 0.0132(6) Uani 1 1 d . . . .
N4 N 0.37036(13) 0.5062(2) 0.34409(17) 0.0129(6) Uani 1 1 d . . . .
N5 N 0.29958(14) 0.5031(2) 0.33743(17) 0.0136(6) Uani 1 1 d . . . .
N10 N 0.25364(13) 0.4975(2) 0.50565(17) 0.0126(6) Uani 1 1 d . . . .
N8 N 0.17301(13) 0.5904(2) 0.37616(16) 0.0114(6) Uani 1 1 d . . . .
N1 N 0.27536(13) 0.7307(2) 0.50974(17) 0.0128(6) Uani 1 1 d . . . .
N7 N 0.18132(13) 0.7225(2) 0.27466(17) 0.0122(6) Uani 1 1 d . . . .
C28 C -0.14157(17) 0.5140(3) 0.1019(2) 0.0202(8) Uani 1 1 d . . . .
H28A H -0.1227 0.4427 0.0886 0.030 Uiso 1 1 calc GR . . .
H28B H -0.1613 0.5523 0.0447 0.030 Uiso 1 1 calc GR . . .
H28C H -0.1779 0.5021 0.1358 0.030 Uiso 1 1 calc GR . . .
C10 C 0.33008(17) 0.3805(3) 0.2416(2) 0.0158(7) Uani 1 1 d . . . .
H10 H 0.3264 0.3246 0.1965 0.019 Uiso 1 1 calc R . . .
C4 C 0.39559(17) 0.7119(3) 0.5117(2) 0.0134(7) Uani 1 1 d . . . .
C26 C -0.08363(17) 0.5835(3) 0.1591(2) 0.0163(8) Uani 1 1 d . . . .
H26 H -0.0457 0.5920 0.1254 0.020 Uiso 1 1 calc R . . .
C11 C 0.27561(17) 0.4269(3) 0.2750(2) 0.0150(7) Uani 1 1 d . . . .
H11 H 0.2281 0.4065 0.2557 0.018 Uiso 1 1 calc R . . .
C18 C 0.13909(16) 0.5135(3) 0.4134(2) 0.0111(7) Uani 1 1 d . . . .
C20 C 0.03466(16) 0.5462(3) 0.3038(2) 0.0145(7) Uani 1 1 d . . . .
C22 C 0.13756(16) 0.6455(3) 0.3039(2) 0.0121(7) Uani 1 1 d . . . .
C2 C 0.27678(16) 0.8748(3) 0.6034(2) 0.0142(7) Uani 1 1 d . . . .
H2 H 0.2605 0.9321 0.6363 0.017 Uiso 1 1 calc R . . .
C1 C 0.23645(17) 0.7986(3) 0.5443(2) 0.0139(7) Uani 1 1 d . . . .
H1 H 0.1871 0.7963 0.5309 0.017 Uiso 1 1 calc R . . .
C19 C 0.07107(16) 0.4872(3) 0.3803(2) 0.0128(7) Uani 1 1 d . . . .
H19 H 0.0490 0.4312 0.4077 0.015 Uiso 1 1 calc R . . .
C6 C 0.50734(16) 0.6823(3) 0.4835(2) 0.0129(7) Uani 1 1 d . . . .
C13 C 0.58539(17) 0.9285(3) 0.5011(2) 0.0169(8) Uani 1 1 d . . . .
H13A H 0.6051 0.9313 0.4469 0.025 Uiso 1 1 calc GR . . .
H13B H 0.5966 0.9969 0.5359 0.025 Uiso 1 1 calc GR . . .
H13C H 0.5348 0.9202 0.4824 0.025 Uiso 1 1 calc GR . . .
C15 C 0.28437(17) 0.4427(3) 0.5794(2) 0.0146(7) Uani 1 1 d . . . .
H15 H 0.3322 0.4489 0.6081 0.017 Uiso 1 1 calc R . . .
C3 C 0.34456(17) 0.8497(3) 0.6042(2) 0.0152(7) Uani 1 1 d . . . .
H3 H 0.3848 0.8861 0.6380 0.018 Uiso 1 1 calc R . . .
C12 C 0.61605(16) 0.8310(3) 0.5602(2) 0.0149(7) Uani 1 1 d . . . .
H12 H 0.5966 0.8288 0.6160 0.018 Uiso 1 1 calc R . . .
C21 C 0.06836(16) 0.6282(3) 0.2654(2) 0.0123(7) Uani 1 1 d . . . .
H21 H 0.0446 0.6704 0.2147 0.015 Uiso 1 1 calc R . . .
C14 C 0.69525(16) 0.8375(3) 0.5879(2) 0.0180(8) Uani 1 1 d . . . .
H14A H 0.7132 0.7745 0.6268 0.027 Uiso 1 1 calc GR . . .
H14B H 0.7090 0.9061 0.6214 0.027 Uiso 1 1 calc GR . . .
H14C H 0.7143 0.8361 0.5332 0.027 Uiso 1 1 calc GR . . .
C9 C 0.38948(17) 0.4318(3) 0.2867(2) 0.0149(7) Uani 1 1 d . . . .
H9 H 0.4353 0.4182 0.2794 0.018 Uiso 1 1 calc R . . .
C16 C 0.23696(17) 0.3738(3) 0.6099(2) 0.0155(7) Uani 1 1 d . . . .
H16 H 0.2466 0.3264 0.6614 0.019 Uiso 1 1 calc R . . .
C17 C 0.17431(17) 0.3889(3) 0.5505(2) 0.0144(7) Uani 1 1 d . . . .
H17 H 0.1316 0.3540 0.5527 0.017 Uiso 1 1 calc R . . .
C27 C -0.10761(18) 0.6972(3) 0.1812(2) 0.0217(8) Uani 1 1 d . . . .
H27A H -0.1446 0.6898 0.2146 0.033 Uiso 1 1 calc GR . . .
H27B H -0.1253 0.7379 0.1244 0.033 Uiso 1 1 calc GR . . .
H27C H -0.0684 0.7374 0.2187 0.033 Uiso 1 1 calc GR . . .
C24 C 0.23009(17) 0.8603(3) 0.2203(2) 0.0167(8) Uani 1 1 d . . . .
H24 H 0.2380 0.9230 0.1861 0.020 Uiso 1 1 calc R . . .
C25 C 0.27871(17) 0.8068(3) 0.2873(2) 0.0146(7) Uani 1 1 d . . . .
H25 H 0.3261 0.8278 0.3064 0.018 Uiso 1 1 calc R . . .
C7 C 0.47822(16) 0.6013(3) 0.4200(2) 0.0137(7) Uani 1 1 d . . . .
H7 H 0.5061 0.5622 0.3868 0.016 Uiso 1 1 calc R . . .
C8 C 0.40891(17) 0.5799(3) 0.4070(2) 0.0132(7) Uani 1 1 d . . . .
C23 C 0.16885(17) 0.8055(3) 0.2130(2) 0.0149(7) Uani 1 1 d . . . .
H23 H 0.1258 0.8223 0.1725 0.018 Uiso 1 1 calc R . . .
C5 C 0.46486(16) 0.7392(3) 0.5317(2) 0.0142(7) Uani 1 1 d . . . .
H5 H 0.4832 0.7937 0.5759 0.017 Uiso 1 1 calc R . . .
F7 F -0.03703(10) 0.75665(17) 0.43113(13) 0.0232(5) Uani 0.9599(19) 1 d . P A 2
F8 F 0.08016(10) 0.72843(18) 0.47020(14) 0.0237(5) Uani 0.9599(19) 1 d . P A 2
F6 F 0.01565(10) 0.71775(17) 0.57788(12) 0.0210(5) Uani 0.9599(19) 1 d . P A 2
F5 F 0.03448(11) 0.88335(17) 0.51784(14) 0.0238(5) Uani 0.9599(19) 1 d . P A 2
B2 B 0.0239(2) 0.7704(3) 0.4990(3) 0.0170(9) Uani 1 1 d D . . .
F4 F 0.43937(9) 0.56192(15) 0.68596(11) 0.0173(4) Uani 1 1 d . . . .
F3 F 0.37208(9) 0.47893(16) 0.77099(12) 0.0177(4) Uani 1 1 d . . . .
F2 F 0.48990(9) 0.45516(15) 0.80769(11) 0.0175(4) Uani 1 1 d . . . .
F1 F 0.44239(9) 0.62246(15) 0.83062(11) 0.0189(4) Uani 1 1 d . . . .
B1 B 0.4358(2) 0.5301(3) 0.7747(3) 0.0150(8) Uani 1 1 d . . . .
O1W O 0.12456(13) 0.4462(2) 0.12980(17) 0.0284(6) Uani 1 1 d . . . .
H1WA H 0.0995 0.3887 0.1185 0.043 Uiso 1 1 d G . . .
H1WB H 0.1037 0.5001 0.0995 0.043 Uiso 1 1 d G . . .
F5A F 0.065(2) 0.827(4) 0.573(2) 0.0238(5) Uani 0.0401(19) 1 d D P A 1
F7A F -0.0417(12) 0.738(4) 0.508(3) 0.0232(5) Uani 0.0401(19) 1 d D P A 1
F8A F 0.055(3) 0.771(5) 0.424(2) 0.0237(5) Uani 0.0401(19) 1 d D P A 1
F6A F 0.055(2) 0.672(2) 0.539(3) 0.0210(5) Uani 0.0401(19) 1 d D P A 1

loop_
_atom_site_aniso_label
_atom_site_aniso_U_11
_atom_site_aniso_U_22
_atom_site_aniso_U_33
_atom_site_aniso_U_23
_atom_site_aniso_U_13
_atom_site_aniso_U_12
Fe1 0.0088(2) 0.0116(3) 0.0162(2) -0.0005(2) 0.00353(18) -0.0006(2)
S1 0.0093(4) 0.0154(5) 0.0219(5) -0.0029(4) 0.0040(3) -0.0008(4)
S2 0.0096(4) 0.0197(5) 0.0222(5) 0.0048(4) 0.0007(3) -0.0028(4)
N2 0.0073(14) 0.0138(15) 0.0164(14) -0.0016(12) 0.0015(11) 0.0002(12)
N3 0.0094(14) 0.0119(15) 0.0146(14) 0.0014(12) 0.0032(11) -0.0003(12)
N9 0.0075(14) 0.0131(15) 0.0167(14) 0.0017(12) 0.0039(11) -0.0013(12)
N6 0.0094(14) 0.0129(15) 0.0171(14) 0.0006(13) 0.0025(11) 0.0003(12)
N4 0.0067(14) 0.0138(15) 0.0186(14) -0.0014(13) 0.0039(11) -0.0006(12)
N5 0.0104(14) 0.0133(15) 0.0171(14) 0.0028(13) 0.0027(11) 0.0006(13)
N10 0.0103(14) 0.0121(15) 0.0160(14) -0.0038(13) 0.0045(11) -0.0031(13)
N8 0.0087(14) 0.0120(15) 0.0141(14) -0.0001(12) 0.0040(11) -0.0013(12)
N1 0.0069(14) 0.0141(15) 0.0177(15) 0.0014(13) 0.0032(11) -0.0027(12)
N7 0.0079(14) 0.0134(15) 0.0155(14) -0.0009(13) 0.0033(11) -0.0016(12)
C28 0.0175(19) 0.022(2) 0.0205(18) 0.0015(17) 0.0028(15) 0.0019(17)
C10 0.0142(18) 0.0143(18) 0.0184(17) -0.0024(15) 0.0029(14) -0.0013(16)
C4 0.0129(18) 0.0130(18) 0.0139(16) 0.0030(15) 0.0024(13) -0.0015(15)
C26 0.0139(18) 0.019(2) 0.0149(17) 0.0054(15) 0.0019(14) -0.0006(16)
C11 0.0132(18) 0.0142(18) 0.0184(17) -0.0004(15) 0.0051(14) -0.0040(15)
C18 0.0122(17) 0.0077(17) 0.0139(16) -0.0001(14) 0.0041(13) 0.0008(14)
C20 0.0091(17) 0.0155(19) 0.0194(18) -0.0007(15) 0.0039(13) -0.0001(15)
C22 0.0127(18) 0.0108(17) 0.0131(16) -0.0008(14) 0.0039(13) 0.0001(14)
C2 0.0160(18) 0.0123(18) 0.0170(17) -0.0003(15) 0.0094(14) 0.0040(15)
C1 0.0088(17) 0.0139(18) 0.0201(18) 0.0030(15) 0.0056(14) -0.0012(15)
C19 0.0113(17) 0.0125(18) 0.0155(17) -0.0029(15) 0.0048(13) -0.0021(15)
C6 0.0089(17) 0.0124(18) 0.0170(17) 0.0042(15) 0.0021(13) 0.0013(14)
C13 0.0135(18) 0.0160(19) 0.0210(18) -0.0013(16) 0.0036(14) -0.0019(16)
C15 0.0113(17) 0.0155(18) 0.0166(17) -0.0045(15) 0.0025(13) 0.0030(15)
C3 0.0173(19) 0.0149(18) 0.0131(17) -0.0029(15) 0.0031(13) -0.0029(16)
C12 0.0101(17) 0.0140(18) 0.0209(18) -0.0041(15) 0.0040(14) -0.0031(15)
C21 0.0080(16) 0.0126(18) 0.0156(16) 0.0011(15) 0.0013(13) 0.0038(14)
C14 0.0119(18) 0.0174(19) 0.0246(19) 0.0001(16) 0.0038(14) -0.0033(16)
C9 0.0162(19) 0.0143(18) 0.0158(17) -0.0015(15) 0.0068(14) -0.0007(15)
C16 0.0154(18) 0.0158(19) 0.0154(17) 0.0030(15) 0.0039(14) 0.0025(16)
C17 0.0172(18) 0.0107(17) 0.0178(17) -0.0004(15) 0.0089(14) -0.0022(16)
C27 0.0150(19) 0.023(2) 0.0264(19) 0.0042(17) 0.0030(15) 0.0011(17)
C24 0.0189(19) 0.0137(19) 0.0199(18) 0.0001(15) 0.0091(14) 0.0009(16)
C25 0.0144(18) 0.0135(18) 0.0175(17) -0.0028(15) 0.0068(14) -0.0036(15)
C7 0.0090(17) 0.0127(18) 0.0199(17) -0.0013(15) 0.0046(13) 0.0004(15)
C8 0.0126(18) 0.0123(18) 0.0144(17) 0.0003(15) 0.0028(13) 0.0024(15)
C23 0.0151(18) 0.0128(18) 0.0176(17) 0.0032(15) 0.0055(14) 0.0042(15)
C5 0.0119(17) 0.0174(19) 0.0124(16) 0.0028(15) 0.0010(13) 0.0000(15)
F7 0.0142(11) 0.0302(13) 0.0227(11) 0.0024(10) -0.0008(9) -0.0009(10)
F8 0.0141(12) 0.0297(14) 0.0289(12) -0.0074(11) 0.0077(9) -0.0014(10)
F6 0.0207(12) 0.0231(12) 0.0191(11) 0.0024(10) 0.0042(9) -0.0032(10)
F5 0.0224(12) 0.0193(12) 0.0315(12) -0.0013(11) 0.0101(10) -0.0015(10)
B2 0.016(2) 0.017(2) 0.019(2) -0.0009(18) 0.0047(16) -0.0016(18)
F4 0.0162(11) 0.0188(11) 0.0172(10) 0.0021(9) 0.0048(8) 0.0026(9)
F3 0.0118(10) 0.0224(11) 0.0191(10) 0.0005(9) 0.0039(8) -0.0008(9)
F2 0.0120(10) 0.0195(11) 0.0207(10) 0.0016(9) 0.0026(8) 0.0028(9)
F1 0.0173(11) 0.0197(11) 0.0186(10) -0.0058(9) 0.0017(8) 0.0016(9)
B1 0.011(2) 0.016(2) 0.019(2) -0.0020(18) 0.0051(16) 0.0005(17)
O1W 0.0252(16) 0.0265(15) 0.0310(15) 0.0023(14) 0.0007(12) -0.0005(13)
F5A 0.0224(12) 0.0193(12) 0.0315(12) -0.0013(11) 0.0101(10) -0.0015(10)
F7A 0.0142(11) 0.0302(13) 0.0227(11) 0.0024(10) -0.0008(9) -0.0009(10)
F8A 0.0141(12) 0.0297(14) 0.0289(12) -0.0074(11) 0.0077(9) -0.0014(10)
F6A 0.0207(12) 0.0231(12) 0.0191(11) 0.0024(10) 0.0042(9) -0.0032(10)

loop_
_atom_type_symbol
_atom_type_description
_atom_type_scat_dispersion_real
_atom_type_scat_dispersion_imag
_atom_type_scat_source
C C 0.0033 0.0016 'International Tables Vol C Tables 4.2.6.8 and 6.1.1.4'
H H 0.0000 0.0000 'International Tables Vol C Tables 4.2.6.8 and 6.1.1.4'
B B 0.0013 0.0007 'International Tables Vol C Tables 4.2.6.8 and 6.1.1.4'
F F 0.0171 0.0103 'International Tables Vol C Tables 4.2.6.8 and 6.1.1.4'
Fe Fe 0.3463 0.8444 'International Tables Vol C Tables 4.2.6.8 and 6.1.1.4'
N N 0.0061 0.0033 'International Tables Vol C Tables 4.2.6.8 and 6.1.1.4'
O O 0.0106 0.0060 'International Tables Vol C Tables 4.2.6.8 and 6.1.1.4'
S S 0.1246 0.1234 'International Tables Vol C Tables 4.2.6.8 and 6.1.1.4'

loop_
_exptl_crystal_face_index_h
_exptl_crystal_face_index_k
_exptl_crystal_face_index_l
_exptl_crystal_face_perp_dist
-17 13 -1 0.0697
-18 -13 1 0.0368
-2 -5 20 0.0806
-10 -6 19 0.0746
18 13 0 0.0633
14 12 -13 0.0625
18 -12 -1 0.0323
-8 -3 -18 0.0897

loop_
_geom_angle_atom_site_label_1
_geom_angle_atom_site_label_2
_geom_angle_atom_site_label_3
_geom_angle
N3 Fe1 N6 96.93(11)
N3 Fe1 N5 80.41(11)
N3 Fe1 N10 103.31(11)
N3 Fe1 N1 79.55(11)
N6 Fe1 N5 91.79(11)
N6 Fe1 N10 159.68(11)
N6 Fe1 N1 89.52(11)
N5 Fe1 N10 93.19(10)
N5 Fe1 N1 159.93(11)
N8 Fe1 N3 175.72(11)
N8 Fe1 N6 79.92(11)
N8 Fe1 N5 96.73(11)
N8 Fe1 N10 79.94(11)
N8 Fe1 N1 103.22(11)
N1 Fe1 N10 92.47(10)
C6 S1 C12 105.82(15)
C20 S2 C26 106.00(15)
N1 N2 C4 116.6(3)
C3 N2 N1 111.1(2)
C3 N2 C4 131.7(3)
C4 N3 Fe1 121.6(2)
C4 N3 C8 118.2(3)
C8 N3 Fe1 119.7(2)
N10 N9 C18 116.8(2)
C17 N9 N10 111.3(3)
C17 N9 C18 131.8(3)
N7 N6 Fe1 113.04(19)
C25 N6 Fe1 141.7(2)
C25 N6 N7 104.9(3)
N5 N4 C8 117.1(2)
C9 N4 N5 110.9(3)
C9 N4 C8 132.0(3)
N4 N5 Fe1 112.0(2)
C11 N5 Fe1 142.7(2)
C11 N5 N4 105.3(2)
N9 N10 Fe1 112.23(19)
C15 N10 Fe1 142.8(2)
C15 N10 N9 104.8(2)
C18 N8 Fe1 121.1(2)
C22 N8 Fe1 120.7(2)
C22 N8 C18 118.0(3)
N2 N1 Fe1 112.66(18)
C1 N1 Fe1 142.0(2)
C1 N1 N2 105.0(3)
N6 N7 C22 116.1(3)
C23 N7 N6 110.9(3)
C23 N7 C22 132.7(3)
H28A C28 H28B 109.5
H28A C28 H28C 109.5
H28B C28 H28C 109.5
C26 C28 H28A 109.5
C26 C28 H28B 109.5
C26 C28 H28C 109.5
C11 C10 H10 126.9
C9 C10 H10 126.9
C9 C10 C11 106.2(3)
N3 C4 N2 109.4(3)
N3 C4 C5 124.3(3)
C5 C4 N2 126.3(3)
S2 C26 H26 108.9
C28 C26 S2 105.3(2)
C28 C26 H26 108.9
C27 C26 S2 111.4(2)
C27 C26 C28 113.3(3)
C27 C26 H26 108.9
N5 C11 C10 110.7(3)
N5 C11 H11 124.6
C10 C11 H11 124.6
N8 C18 N9 109.9(3)
N8 C18 C19 123.6(3)
C19 C18 N9 126.5(3)
C19 C20 S2 114.6(2)
C21 C20 S2 125.4(3)
C21 C20 C19 120.0(3)
N8 C22 N7 110.0(3)
N8 C22 C21 123.9(3)
C21 C22 N7 126.1(3)
C1 C2 H2 127.1
C3 C2 H2 127.1
C3 C2 C1 105.8(3)
N1 C1 C2 111.5(3)
N1 C1 H1 124.2
C2 C1 H1 124.2
C18 C19 C20 117.4(3)
C18 C19 H19 121.3
C20 C19 H19 121.3
C7 C6 S1 115.3(2)
C7 C6 C5 119.7(3)
C5 C6 S1 125.0(3)
H13A C13 H13B 109.5
H13A C13 H13C 109.5
H13B C13 H13C 109.5
C12 C13 H13A 109.5
C12 C13 H13B 109.5
C12 C13 H13C 109.5
N10 C15 H15 124.4
N10 C15 C16 111.1(3)
C16 C15 H15 124.4
N2 C3 C2 106.6(3)
N2 C3 H3 126.7
C2 C3 H3 126.7
S1 C12 H12 109.6
C13 C12 S1 110.8(2)
C13 C12 H12 109.6
C13 C12 C14 111.6(3)
C14 C12 S1 105.7(2)
C14 C12 H12 109.6
C20 C21 H21 121.5
C22 C21 C20 117.1(3)
C22 C21 H21 121.5
C12 C14 H14A 109.5
C12 C14 H14B 109.5
C12 C14 H14C 109.5
H14A C14 H14B 109.5
H14A C14 H14C 109.5
H14B C14 H14C 109.5
N4 C9 C10 106.8(3)
N4 C9 H9 126.6
C10 C9 H9 126.6
C15 C16 H16 126.9
C17 C16 C15 106.2(3)
C17 C16 H16 126.9
N9 C17 C16 106.5(3)
N9 C17 H17 126.7
C16 C17 H17 126.7
C26 C27 H27A 109.5
C26 C27 H27B 109.5
C26 C27 H27C 109.5
H27A C27 H27B 109.5
H27A C27 H27C 109.5
H27B C27 H27C 109.5
C25 C24 H24 126.7
C23 C24 H24 126.7
C23 C24 C25 106.6(3)
N6 C25 C24 110.9(3)
N6 C25 H25 124.6
C24 C25 H25 124.6
C6 C7 H7 120.8
C8 C7 C6 118.4(3)
C8 C7 H7 120.8
N3 C8 N4 110.6(3)
N3 C8 C7 122.8(3)
C7 C8 N4 126.5(3)
N7 C23 C24 106.7(3)
N7 C23 H23 126.7
C24 C23 H23 126.7
C4 C5 C6 116.6(3)
C4 C5 H5 121.7
C6 C5 H5 121.7
F7 B2 F5 109.1(3)
F8 B2 F7 110.4(3)
F8 B2 F6 110.9(3)
F8 B2 F5 109.3(3)
F6 B2 F7 108.7(3)
F6 B2 F5 108.4(3)
F5A B2 F8A 111(3)
F5A B2 F6A 87(3)
F7A B2 F5A 117(3)
F7A B2 F8A 132(3)
F7A B2 F6A 92(3)
F8A B2 F6A 97(3)
F3 B1 F4 108.8(3)
F3 B1 F2 109.5(3)
F2 B1 F4 108.4(3)
F1 B1 F4 109.6(3)
F1 B1 F3 110.2(3)
F1 B1 F2 110.3(3)
H1WA O1W H1WB 109.5

loop_
_geom_bond_atom_site_label_1
_geom_bond_atom_site_label_2
_geom_bond_distance
Fe1 N3 1.894(3)
Fe1 N6 1.957(3)
Fe1 N5 1.975(3)
Fe1 N10 1.984(3)
Fe1 N8 1.893(3)
Fe1 N1 1.976(3)
S1 C6 1.740(3)
S1 C12 1.823(3)
S2 C26 1.826(3)
S2 C20 1.741(3)
N2 N1 1.384(3)
N2 C4 1.412(4)
N2 C3 1.356(4)
N3 C4 1.338(4)
N3 C8 1.347(4)
N9 N10 1.385(3)
N9 C18 1.411(4)
N9 C17 1.357(4)
N6 N7 1.380(3)
N6 C25 1.330(4)
N4 N5 1.379(3)
N4 C9 1.360(4)
N4 C8 1.397(4)
N5 C11 1.327(4)
N10 C15 1.320(4)
N8 C18 1.343(4)
N8 C22 1.333(4)
N1 C1 1.311(4)
N7 C22 1.409(4)
N7 C23 1.354(4)
C28 H28A 0.9800
C28 H28B 0.9800
C28 H28C 0.9800
C28 C26 1.523(4)
C10 H10 0.9500
C10 C11 1.404(4)
C10 C9 1.366(4)
C4 C5 1.373(4)
C26 H26 1.0000
C26 C27 1.520(4)
C11 H11 0.9500
C18 C19 1.361(4)
C20 C19 1.408(4)
C20 C21 1.394(4)
C22 C21 1.375(4)
C2 H2 0.9500
C2 C1 1.402(4)
C2 C3 1.370(4)
C1 H1 0.9500
C19 H19 0.9500
C6 C7 1.401(4)
C6 C5 1.408(4)
C13 H13A 0.9800
C13 H13B 0.9800
C13 H13C 0.9800
C13 C12 1.522(4)
C15 H15 0.9500
C15 C16 1.407(4)
C3 H3 0.9500
C12 H12 1.0000
C12 C14 1.527(4)
C21 H21 0.9500
C14 H14A 0.9800
C14 H14B 0.9800
C14 H14C 0.9800
C9 H9 0.9500
C16 H16 0.9500
C16 C17 1.366(4)
C17 H17 0.9500
C27 H27A 0.9800
C27 H27B 0.9800
C27 H27C 0.9800
C24 H24 0.9500
C24 C25 1.388(4)
C24 C23 1.363(4)
C25 H25 0.9500
C7 H7 0.9500
C7 C8 1.363(4)
C23 H23 0.9500
C5 H5 0.9500
F7 B2 1.402(4)
F8 B2 1.377(4)
F6 B2 1.391(4)
F5 B2 1.406(4)
B2 F5A 1.400(10)
B2 F7A 1.392(10)
B2 F8A 1.402(10)
B2 F6A 1.412(10)
F4 B1 1.408(4)
F3 B1 1.392(4)
F2 B1 1.406(4)
F1 B1 1.390(4)
O1W H1WA 0.8502
O1W H1WB 0.8495

loop_
_geom_torsion_atom_site_label_1
_geom_torsion_atom_site_label_2
_geom_torsion_atom_site_label_3
_geom_torsion_atom_site_label_4
_geom_torsion
Fe1 N3 C4 N2 4.4(3)
Fe1 N3 C4 C5 -173.3(2)
Fe1 N3 C8 N4 -4.4(3)
Fe1 N3 C8 C7 172.2(2)
Fe1 N6 N7 C22 0.1(3)
Fe1 N6 N7 C23 175.19(19)
Fe1 N6 C25 C24 -172.4(3)
Fe1 N5 C11 C10 178.1(3)
Fe1 N10 C15 C16 176.0(3)
Fe1 N8 C18 N9 4.2(3)
Fe1 N8 C18 C19 -173.6(2)
Fe1 N8 C22 N7 -5.2(3)
Fe1 N8 C22 C21 175.1(2)
Fe1 N1 C1 C2 -172.8(3)
S1 C6 C7 C8 178.6(2)
S1 C6 C5 C4 -179.7(2)
S2 C20 C19 C18 177.2(2)
S2 C20 C21 C22 -175.7(2)
N2 N1 C1 C2 0.1(3)
N2 C4 C5 C6 -175.8(3)
N3 C4 C5 C6 1.6(5)
N9 N10 C15 C16 -0.2(3)
N9 C18 C19 C20 -178.7(3)
N6 Fe1 N3 C4 86.0(2)
N6 Fe1 N3 C8 -86.1(2)
N6 Fe1 N8 C18 179.2(2)
N6 Fe1 N8 C22 4.3(2)
N6 N7 C22 N8 3.0(4)
N6 N7 C22 C21 -177.2(3)
N6 N7 C23 C24 -0.5(3)
N4 N5 C11 C10 0.2(3)
N5 Fe1 N3 C4 176.7(2)
N5 Fe1 N3 C8 4.5(2)
N5 Fe1 N8 C18 88.6(2)
N5 Fe1 N8 C22 -86.3(2)
N5 N4 C9 C10 0.6(4)
N5 N4 C8 N3 1.2(4)
N5 N4 C8 C7 -175.2(3)
N10 Fe1 N3 C4 -92.3(2)
N10 Fe1 N3 C8 95.5(2)
N10 Fe1 N8 C18 -3.5(2)
N10 Fe1 N8 C22 -178.4(2)
N10 N9 C18 N8 -2.4(4)
N10 N9 C18 C19 175.3(3)
N10 N9 C17 C16 -0.3(3)
N10 C15 C16 C17 0.0(4)
N8 C18 C19 C20 -1.3(5)
N8 C22 C21 C20 -1.5(5)
N1 Fe1 N3 C4 -2.2(2)
N1 Fe1 N3 C8 -174.4(2)
N1 Fe1 N8 C18 -93.7(2)
N1 Fe1 N8 C22 91.4(2)
N1 N2 C4 N3 -4.9(4)
N1 N2 C4 C5 172.8(3)
N1 N2 C3 C2 -0.3(3)
N7 N6 C25 C24 -0.2(3)
N7 C22 C21 C20 178.8(3)
C4 N2 N1 Fe1 3.5(3)
C4 N2 N1 C1 -171.8(3)
C4 N2 C3 C2 170.0(3)
C4 N3 C8 N4 -176.8(3)
C4 N3 C8 C7 -0.3(5)
C26 S2 C20 C19 -175.2(2)
C26 S2 C20 C21 2.2(3)
C11 C10 C9 N4 -0.4(4)
C18 N9 N10 Fe1 -0.1(3)
C18 N9 N10 C15 177.4(3)
C18 N9 C17 C16 -176.8(3)
C18 N8 C22 N7 179.8(2)
C18 N8 C22 C21 0.0(5)
C20 S2 C26 C28 154.7(2)
C20 S2 C26 C27 -82.1(3)
C22 N8 C18 N9 179.3(3)
C22 N8 C18 C19 1.4(5)
C22 N7 C23 C24 173.5(3)
C1 C2 C3 N2 0.4(3)
C19 C20 C21 C22 1.6(4)
C6 S1 C12 C13 -69.2(2)
C6 S1 C12 C14 169.7(2)
C6 C7 C8 N3 0.9(5)
C6 C7 C8 N4 176.8(3)
C15 C16 C17 N9 0.2(4)
C3 N2 N1 Fe1 175.43(19)
C3 N2 N1 C1 0.1(3)
C3 N2 C4 N3 -174.9(3)
C3 N2 C4 C5 2.8(5)
C3 C2 C1 N1 -0.3(4)
C12 S1 C6 C7 166.4(2)
C12 S1 C6 C5 -14.9(3)
C21 C20 C19 C18 -0.3(5)
C9 N4 N5 Fe1 -179.1(2)
C9 N4 N5 C11 -0.5(3)
C9 N4 C8 N3 -177.2(3)
C9 N4 C8 C7 6.4(5)
C9 C10 C11 N5 0.2(4)
C17 N9 N10 Fe1 -177.19(19)
C17 N9 N10 C15 0.3(3)
C17 N9 C18 N8 173.9(3)
C17 N9 C18 C19 -8.3(5)
C25 N6 N7 C22 -174.6(2)
C25 N6 N7 C23 0.5(3)
C25 C24 C23 N7 0.4(3)
C7 C6 C5 C4 -1.0(4)
C8 N3 C4 N2 176.7(3)
C8 N3 C4 C5 -1.0(5)
C8 N4 N5 Fe1 2.2(3)
C8 N4 N5 C11 -179.1(3)
C8 N4 C9 C10 179.0(3)
C23 N7 C22 N8 -170.7(3)
C23 N7 C22 C21 9.0(5)
C23 C24 C25 N6 -0.1(4)
C5 C6 C7 C8 -0.2(5)

loop_
_exptl_oxdiff_crystal_face_indexfrac_h
_exptl_oxdiff_crystal_face_indexfrac_k
_exptl_oxdiff_crystal_face_indexfrac_l
_exptl_oxdiff_crystal_face_x
_exptl_oxdiff_crystal_face_y
_exptl_oxdiff_crystal_face_z
-17.4717 13.2200 -0.8557 -0.9489 0.0211 -0.3518
-18.2113 -12.8004 1.0756 -0.0265 -0.8969 0.4407
-1.9952 -5.0625 19.9579 0.0315 0.2746 0.9568
-9.9604 -5.9656 19.0063 -0.1447 0.0172 0.9631
18.2179 12.7962 -0.0777 0.0218 0.9224 -0.3999
14.1385 11.8966 -13.0285 0.0101 0.4566 -0.8925
18.4786 -12.2228 -1.1437 0.9495 -0.0105 0.2405
-8.1352 -2.8330 -17.9208 -0.0251 -0.7651 -0.6318
